data_2239005
loop_
_publ_author_name
'Rivera, Augusto'
'Jim\'enez-Cruz, Leonardo'
'Bolte, Michael'

_publ_section_title
;
 2-[(1<i>H</i>-Benzimidazol-1-yl)methyl]phenol benzene hemisolvate
;
_journal_coeditor_code SJ5381
_journal_issue 2
_journal_name_full 'Acta Crystallographica Section E'
_journal_page_first o177
_journal_paper_doi 10.1107/S1600536814000841
_journal_volume 70
_journal_year 2014
_chemical_formula_iupac 'C14 H12 N2 O, 0.5C6 H6'
_chemical_formula_moiety 'C14 H12 N2 O, 0.5(C6 H6)'
_chemical_formula_sum 'C17 H15 N2 O'
_chemical_formula_weight 263.31
_chemical_name_systematic
;
2-[(1<i>H</i>-Benzimidazol-1-yl)methyl]phenol benzene hemisolvate
;
_space_group_crystal_system triclinic
_space_group_IT_number 2
_space_group_name_Hall '-P 1'
_space_group_name_H-M_alt 'P -1'
_symmetry_space_group_name_Hall '-P 1'
_symmetry_space_group_name_H-M 'P -1'
_atom_sites_solution_hydrogens mixed
_audit_creation_method SHELXL-2013
_cell_angle_alpha 73.098(8)
_cell_angle_beta 69.124(8)
_cell_angle_gamma 62.148(8)
_cell_formula_units_Z 2
_cell_length_a 8.9351(11)
_cell_length_b 9.3268(10)
_cell_length_c 9.9579(11)
_cell_measurement_reflns_used 14234
_cell_measurement_temperature 173(2)
_cell_measurement_theta_max 26.25
_cell_measurement_theta_min 3.58
_cell_volume 677.75(15)
_computing_cell_refinement 'X-AREA (Stoe & Cie, 2001)'
_computing_data_collection 'X-AREA (Stoe & Cie, 2001)'
_computing_data_reduction 'X-AREA (Stoe & Cie, 2001)'
_computing_molecular_graphics 'XP in SHELXTL-Plus (Sheldrick, 2008)'
_computing_publication_material 'SHELXL97 (Sheldrick, 2008)'
_computing_structure_refinement 'SHELXL97 (Sheldrick, 2008)'
_computing_structure_solution 'SHELXS97 (Sheldrick, 2008)'
_diffrn_ambient_temperature 173(2)
_diffrn_measured_fraction_theta_full 0.991
_diffrn_measured_fraction_theta_max 0.988
_diffrn_measurement_device_type 'Stoe IPDS II two-circle'
_diffrn_measurement_method \w
_diffrn_radiation_type MoK\a
_diffrn_radiation_wavelength 0.71073
_diffrn_reflns_av_R_equivalents 0.0427
_diffrn_reflns_limit_h_max 10
_diffrn_reflns_limit_h_min -10
_diffrn_reflns_limit_k_max 11
_diffrn_reflns_limit_k_min -11
_diffrn_reflns_limit_l_max 12
_diffrn_reflns_limit_l_min -12
_diffrn_reflns_number 8981
_diffrn_reflns_theta_full 25.000
_diffrn_reflns_theta_max 25.847
_diffrn_reflns_theta_min 3.890
_exptl_absorpt_coefficient_mu 0.082
_exptl_absorpt_correction_T_max 0.990
_exptl_absorpt_correction_T_min 0.967
_exptl_absorpt_correction_type multi-scan
_exptl_absorpt_process_details '(X-AREA; Stoe & Cie, 2001)'
_exptl_crystal_colour 'light brown'
_exptl_crystal_density_diffrn 1.290
_exptl_crystal_description needle
_exptl_crystal_F_000 278
_exptl_crystal_size_max 0.420
_exptl_crystal_size_mid 0.120
_exptl_crystal_size_min 0.120
_refine_diff_density_max 0.196
_refine_diff_density_min -0.166
_refine_ls_extinction_method none
_refine_ls_goodness_of_fit_ref 1.120
_refine_ls_hydrogen_treatment mixed
_refine_ls_matrix_type full
_refine_ls_number_parameters 185
_refine_ls_number_reflns 2591
_refine_ls_number_restraints 0
_refine_ls_restrained_S_all 1.120
_refine_ls_R_factor_all 0.0451
_refine_ls_R_factor_gt 0.0403
_refine_ls_shift/su_max 0.000
_refine_ls_shift/su_mean 0.000
_refine_ls_structure_factor_coef Fsqd
_refine_ls_weighting_details 'w=1/[\s^2^(Fo^2^)+(0.0390P)^2^+0.2380P] where P=(Fo^2^+2Fc^2^)/3'
_refine_ls_weighting_scheme calc
_refine_ls_wR_factor_gt 0.1053
_refine_ls_wR_factor_ref 0.1077
_reflns_number_gt 2314
_reflns_number_total 2591
_reflns_threshold_expression I>2\s(I)
_cod_data_source_file sj5381sup1.cif
_cod_data_source_block I
_cod_database_code 2239005
_cod_database_fobs_code 2239005
_shelx_space_group_comment
;
The symmetry employed for this shelxl refinement is uniquely defined
by the following loop, which should always be used as a source of
symmetry information in preference to the above space-group names.
They are only intended as comments.
;
_shelx_estimated_absorpt_t_min 0.967
_shelx_estimated_absorpt_t_max 0.990
_shelxl_version_number 2.013

loop_
_space_group_symop_operation_xyz
'x, y, z'
'-x, -y, -z'

loop_
_atom_site_type_symbol
_atom_site_label
_atom_site_fract_x
_atom_site_fract_y
_atom_site_fract_z
_atom_site_U_iso_or_equiv
_atom_site_adp_type
_atom_site_calc_flag
_atom_site_occupancy
O O1 0.26163(13) 0.72436(14) 0.00166(12) 0.0358(3) Uani d 1
H H1 0.155(3) 0.706(3) 0.023(2) 0.064(6) Uiso d 1
N N1 0.72313(15) 0.66159(14) 0.07264(13) 0.0272(3) Uani d 1
N N2 0.96889(15) 0.66557(15) 0.07838(14) 0.0323(3) Uani d 1
C C1 0.84911(18) 0.71998(18) 0.00788(16) 0.0298(3) Uani d 1
H H1A 0.8506 0.7939 -0.0809 0.036 Uiso calc 1
C C2 0.91796(18) 0.56313(17) 0.20031(15) 0.0286(3) Uani d 1
C C3 0.76391(18) 0.55998(16) 0.19817(15) 0.0274(3) Uani d 1
C C4 0.6810(2) 0.46847(19) 0.30695(17) 0.0383(4) Uani d 1
H H4 0.5766 0.4670 0.3040 0.046 Uiso calc 1
C C5 0.7585(3) 0.3802(2) 0.41906(19) 0.0478(4) Uani d 1
H H5 0.7057 0.3167 0.4963 0.057 Uiso calc 1
C C6 0.9130(3) 0.3812(2) 0.42267(18) 0.0487(5) Uani d 1
H H6 0.9627 0.3176 0.5018 0.058 Uiso calc 1
C C7 0.9953(2) 0.47195(19) 0.31466(18) 0.0397(4) Uani d 1
H H7 1.1000 0.4723 0.3180 0.048 Uiso calc 1
C C8 0.57443(18) 0.69824(19) 0.02012(16) 0.0313(3) Uani d 1
H H8A 0.5715 0.5940 0.0184 0.038 Uiso calc 1
H H8B 0.5908 0.7566 -0.0808 0.038 Uiso calc 1
C C11 0.40093(17) 0.80188(16) 0.11250(15) 0.0270(3) Uani d 1
C C12 0.24639(18) 0.80968(17) 0.09924(15) 0.0274(3) Uani d 1
C C13 0.08497(18) 0.90253(18) 0.18424(16) 0.0322(3) Uani d 1
H H13 -0.0200 0.9101 0.1733 0.039 Uiso calc 1
C C14 0.0764(2) 0.98409(18) 0.28484(16) 0.0341(3) Uani d 1
H H14 -0.0341 1.0448 0.3444 0.041 Uiso calc 1
C C15 0.2284(2) 0.97727(18) 0.29875(16) 0.0344(3) Uani d 1
H H15 0.2228 1.0335 0.3673 0.041 Uiso calc 1
C C16 0.38896(19) 0.88763(17) 0.21170(16) 0.0309(3) Uani d 1
H H16 0.4930 0.8848 0.2201 0.037 Uiso calc 1
C C21 0.4166(2) 0.9279(2) 0.62694(19) 0.0456(4) Uani d 1
H H21 0.3596 0.8781 0.7143 0.055 Uiso calc 1
C C22 0.6494(2) 0.9049(2) 0.4094(2) 0.0455(4) Uani d 1
H H22 0.7529 0.8387 0.3470 0.055 Uiso calc 1
C C23 0.5668(2) 0.8322(2) 0.5354(2) 0.0474(4) Uani d 1
H H23 0.6131 0.7161 0.5595 0.057 Uiso calc 1

loop_
_atom_site_aniso_label
_atom_site_aniso_U_11
_atom_site_aniso_U_22
_atom_site_aniso_U_33
_atom_site_aniso_U_12
_atom_site_aniso_U_13
_atom_site_aniso_U_23
O1 0.0247(5) 0.0495(7) 0.0431(6) -0.0190(5) -0.0056(4) -0.0181(5)
N1 0.0209(6) 0.0305(6) 0.0328(6) -0.0121(5) -0.0084(5) -0.0038(5)
N2 0.0243(6) 0.0380(7) 0.0398(7) -0.0148(5) -0.0091(5) -0.0084(5)
C1 0.0265(7) 0.0340(7) 0.0320(7) -0.0160(6) -0.0075(6) -0.0030(6)
C2 0.0255(7) 0.0274(7) 0.0331(7) -0.0072(5) -0.0087(6) -0.0098(6)
C3 0.0246(7) 0.0246(6) 0.0308(7) -0.0073(5) -0.0062(5) -0.0073(5)
C4 0.0357(8) 0.0307(8) 0.0422(9) -0.0149(6) -0.0026(7) -0.0040(6)
C5 0.0580(11) 0.0309(8) 0.0373(9) -0.0133(8) -0.0038(8) -0.0004(7)
C6 0.0630(12) 0.0327(8) 0.0364(9) -0.0019(8) -0.0219(8) -0.0050(7)
C7 0.0381(8) 0.0359(8) 0.0440(9) -0.0020(7) -0.0211(7) -0.0140(7)
C8 0.0233(7) 0.0378(8) 0.0387(8) -0.0126(6) -0.0106(6) -0.0102(6)
C11 0.0241(7) 0.0272(7) 0.0318(7) -0.0117(5) -0.0099(5) -0.0018(5)
C12 0.0266(7) 0.0298(7) 0.0295(7) -0.0147(6) -0.0075(5) -0.0036(5)
C13 0.0238(7) 0.0357(8) 0.0383(8) -0.0156(6) -0.0055(6) -0.0044(6)
C14 0.0313(8) 0.0318(7) 0.0327(8) -0.0119(6) -0.0023(6) -0.0052(6)
C15 0.0418(8) 0.0294(7) 0.0320(7) -0.0116(6) -0.0137(6) -0.0046(6)
C16 0.0308(7) 0.0294(7) 0.0373(8) -0.0120(6) -0.0162(6) -0.0030(6)
C21 0.0432(9) 0.0642(11) 0.0411(9) -0.0337(9) -0.0094(7) -0.0055(8)
C22 0.0305(8) 0.0586(11) 0.0556(10) -0.0191(8) -0.0015(7) -0.0303(9)
C23 0.0391(9) 0.0384(9) 0.0715(12) -0.0159(7) -0.0207(8) -0.0098(8)

loop_
_atom_type_symbol
_atom_type_description
_atom_type_scat_dispersion_real
_atom_type_scat_dispersion_imag
_atom_type_scat_source
C C 0.0033 0.0016 'International Tables Vol C Tables 4.2.6.8 and 6.1.1.4'
H H 0.0000 0.0000 'International Tables Vol C Tables 4.2.6.8 and 6.1.1.4'
N N 0.0061 0.0033 'International Tables Vol C Tables 4.2.6.8 and 6.1.1.4'
O O 0.0106 0.0060 'International Tables Vol C Tables 4.2.6.8 and 6.1.1.4'

loop_
_geom_angle_atom_site_label_1
_geom_angle_atom_site_label_2
_geom_angle_atom_site_label_3
_geom_angle_site_symmetry_1
_geom_angle
C12 O1 H1 . 111.1(12)
C1 N1 C3 . 106.30(12)
C1 N1 C8 . 126.83(12)
C3 N1 C8 . 126.86(12)
C1 N2 C2 . 104.48(11)
N2 C1 N1 . 114.07(13)
N2 C1 H1A . 123.0
N1 C1 H1A . 123.0
N2 C2 C7 . 130.19(14)
N2 C2 C3 . 109.62(12)
C7 C2 C3 . 120.19(14)
N1 C3 C4 . 131.74(14)
N1 C3 C2 . 105.52(12)
C4 C3 C2 . 122.74(14)
C5 C4 C3 . 116.22(16)
C5 C4 H4 . 121.9
C3 C4 H4 . 121.9
C4 C5 C6 . 121.83(16)
C4 C5 H5 . 119.1
C6 C5 H5 . 119.1
C7 C6 C5 . 121.91(15)
C7 C6 H6 . 119.0
C5 C6 H6 . 119.0
C6 C7 C2 . 117.10(16)
C6 C7 H7 . 121.4
C2 C7 H7 . 121.4
N1 C8 C11 . 112.97(11)
N1 C8 H8A . 109.0
C11 C8 H8A . 109.0
N1 C8 H8B . 109.0
C11 C8 H8B . 109.0
H8A C8 H8B . 107.8
C16 C11 C12 . 118.72(13)
C16 C11 C8 . 122.58(12)
C12 C11 C8 . 118.69(12)
O1 C12 C13 . 122.49(12)
O1 C12 C11 . 117.60(12)
C13 C12 C11 . 119.91(13)
C14 C13 C12 . 120.37(13)
C14 C13 H13 . 119.8
C12 C13 H13 . 119.8
C15 C14 C13 . 120.17(13)
C15 C14 H14 . 119.9
C13 C14 H14 . 119.9
C14 C15 C16 . 119.39(13)
C14 C15 H15 . 120.3
C16 C15 H15 . 120.3
C15 C16 C11 . 121.41(13)
C15 C16 H16 . 119.3
C11 C16 H16 . 119.3
C22 C21 C23 2_676 119.45(16)
C22 C21 H21 2_676 120.3
C23 C21 H21 . 120.3
C21 C22 C23 2_676 120.50(16)
C21 C22 H22 2_676 119.8
C23 C22 H22 . 119.8
C22 C23 C21 . 120.05(17)
C22 C23 H23 . 120.0
C21 C23 H23 . 120.0

loop_
_geom_bond_atom_site_label_1
_geom_bond_atom_site_label_2
_geom_bond_site_symmetry_2
_geom_bond_distance
O1 C12 . 1.3602(17)
O1 H1 . 0.98(2)
N1 C1 . 1.3531(18)
N1 C3 . 1.3807(19)
N1 C8 . 1.4570(17)
N2 C1 . 1.3101(19)
N2 C2 . 1.390(2)
C1 H1A . 0.9500
C2 C7 . 1.395(2)
C2 C3 . 1.398(2)
C3 C4 . 1.390(2)
C4 C5 . 1.374(3)
C4 H4 . 0.9500
C5 C6 . 1.398(3)
C5 H5 . 0.9500
C6 C7 . 1.379(3)
C6 H6 . 0.9500
C7 H7 . 0.9500
C8 C11 . 1.5114(19)
C8 H8A . 0.9900
C8 H8B . 0.9900
C11 C16 . 1.390(2)
C11 C12 . 1.3999(19)
C12 C13 . 1.391(2)
C13 C14 . 1.386(2)
C13 H13 . 0.9500
C14 C15 . 1.385(2)
C14 H14 . 0.9500
C15 C16 . 1.387(2)
C15 H15 . 0.9500
C16 H16 . 0.9500
C21 C22 2_676 1.370(3)
C21 C23 . 1.383(3)
C21 H21 . 0.9500
C22 C21 2_676 1.370(3)
C22 C23 . 1.375(3)
C22 H22 . 0.9500
C23 H23 . 0.9500

loop_
_geom_hbond_atom_site_label_D
_geom_hbond_atom_site_label_H
_geom_hbond_atom_site_label_A
_geom_hbond_site_symmetry_A
_geom_hbond_distance_DH
_geom_hbond_distance_HA
_geom_hbond_distance_DA
_geom_hbond_angle_DHA
O1 H1 N2 1_455 0.98(2) 1.74(2) 2.7200(16) 174(2)
C22 H22 Cg1 . 0.95 3.25 3.868 124
C22 H22 Cg2 . 0.95 3.10 3.844 137
C15 H15 Cg3 . 0.95 3.06 3.761 132
C16 H16 Cg3 . 0.95 3.30 3.883 122
C1 H1A Cg4 2_675 0.95 2.65 3.467 145
C5 H5 Cg4 2_666 0.95 3.17 3.922 138

loop_
_geom_torsion_atom_site_label_1
_geom_torsion_atom_site_label_2
_geom_torsion_atom_site_label_3
_geom_torsion_atom_site_label_4
_geom_torsion_site_symmetry_1
_geom_torsion
C2 N2 C1 N1 . -0.25(16)
C3 N1 C1 N2 . 0.43(16)
C8 N1 C1 N2 . -179.40(12)
C1 N2 C2 C7 . -179.68(15)
C1 N2 C2 C3 . -0.02(15)
C1 N1 C3 C4 . 179.49(15)
C8 N1 C3 C4 . -0.7(2)
C1 N1 C3 C2 . -0.40(14)
C8 N1 C3 C2 . 179.42(12)
N2 C2 C3 N1 . 0.27(15)
C7 C2 C3 N1 . 179.96(12)
N2 C2 C3 C4 . -179.63(12)
C7 C2 C3 C4 . 0.1(2)
N1 C3 C4 C5 . -179.58(14)
C2 C3 C4 C5 . 0.3(2)
C3 C4 C5 C6 . -0.6(2)
C4 C5 C6 C7 . 0.6(3)
C5 C6 C7 C2 . -0.2(2)
N2 C2 C7 C6 . 179.51(14)
C3 C2 C7 C6 . -0.1(2)
C1 N1 C8 C11 . -110.59(16)
C3 N1 C8 C11 . 69.62(17)
N1 C8 C11 C16 . 15.8(2)
N1 C8 C11 C12 . -163.13(12)
C16 C11 C12 O1 . -179.84(12)
C8 C11 C12 O1 . -0.84(19)
C16 C11 C12 C13 . 0.2(2)
C8 C11 C12 C13 . 179.21(13)
O1 C12 C13 C14 . 178.38(13)
C11 C12 C13 C14 . -1.7(2)
C12 C13 C14 C15 . 1.7(2)
C13 C14 C15 C16 . -0.3(2)
C14 C15 C16 C11 . -1.2(2)
C12 C11 C16 C15 . 1.2(2)
C8 C11 C16 C15 . -177.73(13)
C21 C22 C23 C21 2_676 -0.3(3)
C22 C21 C23 C22 2_676 0.3(3)
